data_4104474
loop_
_publ_author_name
'Rasmus D. Poulsen'
'Jacob Overgaard'
'Alexander Schulman'
'Christina \/Ostergaard'
'Carlos A. Murillo'
'Mark A. Spackman'
'Bo B. Iversen'

_publ_section_title
;
 Effects of Weak Intermolecular Interactions on the Molecular Isomerism of
 Tricobalt Metal Chains
;
_journal_name_full 'Journal of the American Chemical Society'
_journal_page_first 7580
_journal_page_last 7591
_journal_paper_doi 10.1021/ja8091032
_journal_volume 131
_journal_year 2009
_chemical_formula_sum 'C56.1 H47.49 Cl8.19 Co4 N16'
_chemical_formula_weight 1471.78
_chemical_name_systematic
;
 ?
;
_space_group_IT_number 82
_symmetry_cell_setting tetragonal
_symmetry_Int_Tables_number 82
_symmetry_space_group_name_Hall 'I -4'
_symmetry_space_group_name_H-M 'I -4'
_atom_sites_solution_hydrogens geom
_atom_sites_solution_primary direct
_atom_sites_solution_secondary difmap
_audit_creation_method SHELXL-97
_cell_angle_alpha 90.00
_cell_angle_beta 90.00
_cell_angle_gamma 90.00
_cell_formula_units_Z 6
_cell_length_a 27.2473(3)
_cell_length_b 27.2473(3)
_cell_length_c 12.2570(3)
_cell_measurement_temperature 150(2)
_cell_volume 9099.8(3)
_computing_structure_refinement 'SHELXL-97 (Sheldrick, 2008)'
_diffrn_ambient_temperature 150(2)
_diffrn_detector_type SMART1000
_diffrn_measured_fraction_theta_full 0.743
_diffrn_measured_fraction_theta_max 0.743
_diffrn_measurement_device_type '4-circle diffractometer'
_diffrn_measurement_method
;
            \f-scans
;
_diffrn_radiation_wavelength 0.643
_diffrn_reflns_av_R_equivalents 0.0572
_diffrn_reflns_av_sigmaI/netI 0.0533
_diffrn_reflns_limit_h_max 63
_diffrn_reflns_limit_h_min -49
_diffrn_reflns_limit_k_max 63
_diffrn_reflns_limit_k_min -41
_diffrn_reflns_limit_l_max 22
_diffrn_reflns_limit_l_min -22
_diffrn_reflns_number 173139
_diffrn_reflns_theta_full 49.24
_diffrn_reflns_theta_max 49.24
_diffrn_reflns_theta_min 1.35
_diffrn_source synchrotron
_diffrn_source_type 'NSLS beamline X3A1'
_diffrn_standards_number 0
_exptl_absorpt_coefficient_mu 1.489
_exptl_crystal_colour colourless
_exptl_crystal_density_diffrn 1.611
_exptl_crystal_density_method 'not measured'
_exptl_crystal_description prism
_exptl_crystal_F_000 4460
_exptl_crystal_size_max 0.31
_exptl_crystal_size_mid 0.25
_exptl_crystal_size_min 0.2
_refine_diff_density_max 2.179
_refine_diff_density_min -1.729
_refine_diff_density_rms 0.334
_refine_ls_abs_structure_details 'Flack H D (1983), Acta Cryst. A39, 876-881'
_refine_ls_abs_structure_Flack 0.345(5)
_refine_ls_extinction_method none
_refine_ls_goodness_of_fit_ref 1.079
_refine_ls_hydrogen_treatment mixed
_refine_ls_matrix_type full
_refine_ls_number_parameters 597
_refine_ls_number_reflns 43329
_refine_ls_number_restraints 0
_refine_ls_restrained_S_all 1.079
_refine_ls_R_factor_all 0.0767
_refine_ls_R_factor_gt 0.0578
_refine_ls_shift/su_max 0.027
_refine_ls_shift/su_mean 0.002
_refine_ls_structure_factor_coef Fsqd
_refine_ls_weighting_details 'calc w=1/[\s^2^(Fo^2^)+(0.0867P)^2^+0.0000P] where P=(Fo^2^+2Fc^2^)/3'
_refine_ls_weighting_scheme calc
_refine_ls_wR_factor_gt 0.1439
_refine_ls_wR_factor_ref 0.1522
_reflns_number_gt 34518
_reflns_number_total 43329
_reflns_threshold_expression >2\s(I)
_cod_data_source_file ja8091032_si_002_2.cif
_cod_data_source_block 150K
_cod_original_formula_sum 'C56.10 H47.49 Cl8.19 Co4 N16'
_cod_database_code 4104474

loop_
_symmetry_equiv_pos_as_xyz
'x, y, z'
'-x, -y, z'
'y, -x, -z'
'-y, x, -z'
'x+1/2, y+1/2, z+1/2'
'-x+1/2, -y+1/2, z+1/2'
'y+1/2, -x+1/2, -z+1/2'
'-y+1/2, x+1/2, -z+1/2'

loop_
_atom_site_label
_atom_site_type_symbol
_atom_site_fract_x
_atom_site_fract_y
_atom_site_fract_z
_atom_site_U_iso_or_equiv
_atom_site_adp_type
_atom_site_occupancy
_atom_site_symmetry_multiplicity
_atom_site_calc_flag
_atom_site_refinement_flags
_atom_site_disorder_assembly
_atom_site_disorder_group
Co1 Co 0.115659(7) 0.269369(7) 0.286410(16) 0.01350(3) Uani 1 1 d . . .
Co2 Co 0.091478(7) 0.245949(6) 0.114192(15) 0.01152(3) Uani 1 1 d . . .
Co3 Co 0.068786(8) 0.222458(8) -0.07282(2) 0.01827(4) Uani 1 1 d . . .
Cl1 Cl 0.140460(16) 0.294172(17) 0.46932(3) 0.02256(6) Uani 1 1 d . . .
Cl2 Cl 0.045109(17) 0.201453(17) -0.25486(3) 0.02310(7) Uani 1 1 d . . .
N1 N 0.04731(5) 0.25521(5) 0.32986(10) 0.01570(17) Uani 1 1 d . . .
N2 N 0.02575(4) 0.26474(4) 0.14830(10) 0.01388(15) Uani 1 1 d . . .
N3 N 0.00952(4) 0.26949(5) -0.03681(10) 0.01538(16) Uani 1 1 d . . .
N4 N 0.09592(5) 0.33654(4) 0.24222(11) 0.01541(16) Uani 1 1 d . . .
N5 N 0.10509(4) 0.31085(4) 0.06333(10) 0.01428(15) Uani 1 1 d . . .
N6 N 0.11403(5) 0.28169(5) -0.11310(12) 0.01841(19) Uani 1 1 d . . .
N7 N 0.18139(4) 0.27991(4) 0.22126(10) 0.01468(16) Uani 1 1 d . . .
N8 N 0.15793(4) 0.22804(4) 0.08176(10) 0.01334(15) Uani 1 1 d . . .
N9 N 0.13081(4) 0.17784(4) -0.05834(10) 0.01519(16) Uani 1 1 d . . .
N10 N 0.13281(5) 0.19936(5) 0.30612(10) 0.01587(17) Uani 1 1 d . . .
N11 N 0.07898(4) 0.18092(4) 0.16632(10) 0.01343(15) Uani 1 1 d . . .
N12 N 0.03295(4) 0.16431(5) 0.01084(10) 0.01517(16) Uani 1 1 d . . .
C1 C 0.03589(7) 0.24161(7) 0.43355(13) 0.0224(3) Uani 1 1 d . . .
H1 H 0.0618 0.2372 0.4845 0.027 Uiso 1 1 calc R . .
C2 C -0.01169(8) 0.23396(10) 0.46788(17) 0.0313(4) Uani 1 1 d . . .
H2 H -0.0183 0.2245 0.5410 0.038 Uiso 1 1 calc R . .
C3 C -0.05004(7) 0.24037(10) 0.39321(16) 0.0305(4) Uani 1 1 d . . .
H3 H -0.0832 0.2363 0.4156 0.037 Uiso 1 1 calc R . .
C4 C -0.03917(6) 0.25273(7) 0.28659(15) 0.0222(3) Uani 1 1 d . . .
H4 H -0.0649 0.2570 0.2352 0.027 Uiso 1 1 calc R . .
C5 C 0.01047(5) 0.25903(5) 0.25380(12) 0.01529(18) Uani 1 1 d . . .
C6 C -0.00258(5) 0.28378(5) 0.06649(11) 0.01421(17) Uani 1 1 d . . .
C7 C -0.04050(6) 0.31889(6) 0.08392(15) 0.0209(2) Uani 1 1 d . . .
H7 H -0.0479 0.3297 0.1557 0.025 Uiso 1 1 calc R . .
C8 C -0.06642(8) 0.33703(8) -0.00346(19) 0.0284(3) Uani 1 1 d . . .
H8 H -0.0921 0.3601 0.0077 0.034 Uiso 1 1 calc R . .
C9 C -0.05469(8) 0.32123(8) -0.10956(18) 0.0291(3) Uani 1 1 d . . .
H9 H -0.0725 0.3329 -0.1710 0.035 Uiso 1 1 calc R . .
C10 C -0.01640(7) 0.28825(7) -0.12201(14) 0.0224(3) Uani 1 1 d . . .
H10 H -0.0078 0.2782 -0.1937 0.027 Uiso 1 1 calc R . .
C11 C 0.08102(6) 0.37039(6) 0.31559(14) 0.0200(2) Uani 1 1 d . . .
H11 H 0.0780 0.3607 0.3898 0.024 Uiso 1 1 calc R . .
C12 C 0.06989(7) 0.41838(6) 0.28834(18) 0.0252(3) Uani 1 1 d . . .
H12 H 0.0606 0.4415 0.3426 0.030 Uiso 1 1 calc R . .
C13 C 0.07281(8) 0.43193(6) 0.1781(2) 0.0280(3) Uani 1 1 d . . .
H13 H 0.0656 0.4647 0.1567 0.034 Uiso 1 1 calc R . .
C14 C 0.08616(7) 0.39762(6) 0.10072(16) 0.0239(3) Uani 1 1 d . . .
H14 H 0.0881 0.4065 0.0259 0.029 Uiso 1 1 calc R . .
C15 C 0.09702(5) 0.34862(5) 0.13414(12) 0.01509(18) Uani 1 1 d . . .
C16 C 0.12578(5) 0.31676(5) -0.03777(12) 0.01533(18) Uani 1 1 d . . .
C17 C 0.16077(6) 0.35353(6) -0.06319(14) 0.0210(2) Uani 1 1 d . . .
H17 H 0.1694 0.3774 -0.0100 0.025 Uiso 1 1 calc R . .
C18 C 0.18228(8) 0.35474(8) -0.16489(16) 0.0268(3) Uani 1 1 d . . .
H18 H 0.2057 0.3794 -0.1822 0.032 Uiso 1 1 calc R . .
C19 C 0.16931(8) 0.31915(9) -0.24301(17) 0.0294(3) Uani 1 1 d . . .
H19 H 0.1829 0.3197 -0.3144 0.035 Uiso 1 1 calc R . .
C20 C 0.13605(7) 0.28332(8) -0.21223(15) 0.0252(3) Uani 1 1 d . . .
H20 H 0.1282 0.2584 -0.2636 0.030 Uiso 1 1 calc R . .
C21 C 0.21446(6) 0.31135(6) 0.26704(14) 0.0201(2) Uani 1 1 d . . .
H21 H 0.2046 0.3303 0.3283 0.024 Uiso 1 1 calc R . .
C22 C 0.26176(6) 0.31684(7) 0.22806(16) 0.0239(3) Uani 1 1 d . . .
H22 H 0.2839 0.3389 0.2621 0.029 Uiso 1 1 calc R . .
C23 C 0.27631(6) 0.28917(7) 0.13739(15) 0.0221(3) Uani 1 1 d . . .
H23 H 0.3089 0.2915 0.1105 0.027 Uiso 1 1 calc R . .
C24 C 0.24281(5) 0.25842(6) 0.08737(13) 0.0185(2) Uani 1 1 d . . .
H24 H 0.2520 0.2402 0.0245 0.022 Uiso 1 1 calc R . .
C25 C 0.19462(5) 0.25418(5) 0.13031(11) 0.01395(17) Uani 1 1 d . . .
C26 C 0.16596(5) 0.18750(5) 0.01757(11) 0.01401(17) Uani 1 1 d . . .
C27 C 0.20503(6) 0.15396(6) 0.03426(15) 0.0199(2) Uani 1 1 d . . .
H27 H 0.2298 0.1609 0.0867 0.024 Uiso 1 1 calc R . .
C28 C 0.20698(7) 0.11107(6) -0.02626(17) 0.0234(3) Uani 1 1 d . . .
H28 H 0.2329 0.0882 -0.0154 0.028 Uiso 1 1 calc R . .
C29 C 0.17036(7) 0.10176(6) -0.10374(16) 0.0227(3) Uani 1 1 d . . .
H29 H 0.1710 0.0727 -0.1465 0.027 Uiso 1 1 calc R . .
C30 C 0.13328(6) 0.13573(5) -0.11657(13) 0.0187(2) Uani 1 1 d . . .
H30 H 0.1083 0.1293 -0.1687 0.022 Uiso 1 1 calc R . .
C31 C 0.16986(6) 0.18639(7) 0.37398(14) 0.0218(3) Uani 1 1 d . . .
H31 H 0.1859 0.2115 0.4140 0.026 Uiso 1 1 calc R . .
C32 C 0.18550(8) 0.13879(7) 0.38806(18) 0.0287(3) Uani 1 1 d . . .
H32 H 0.2115 0.1312 0.4369 0.034 Uiso 1 1 calc R . .
C33 C 0.16187(8) 0.10163(7) 0.32812(18) 0.0275(3) Uani 1 1 d . . .
H33 H 0.1713 0.0683 0.3369 0.033 Uiso 1 1 calc R . .
C34 C 0.12496(6) 0.11414(6) 0.25645(15) 0.0214(2) Uani 1 1 d . . .
H34 H 0.1091 0.0893 0.2150 0.026 Uiso 1 1 calc R . .
C35 C 0.11062(5) 0.16381(5) 0.24433(12) 0.01485(18) Uani 1 1 d . . .
C36 C 0.04472(5) 0.15191(5) 0.11552(12) 0.01380(16) Uani 1 1 d . . .
C37 C 0.02016(5) 0.11203(5) 0.16813(14) 0.0179(2) Uani 1 1 d . . .
H37 H 0.0262 0.1052 0.2430 0.022 Uiso 1 1 calc R . .
C38 C -0.01237(6) 0.08346(6) 0.10963(16) 0.0215(2) Uani 1 1 d . . .
H38 H -0.0281 0.0562 0.1432 0.026 Uiso 1 1 calc R . .
C39 C -0.02199(6) 0.09499(7) 0.00050(17) 0.0232(3) Uani 1 1 d . . .
H39 H -0.0432 0.0751 -0.0422 0.028 Uiso 1 1 calc R . .
C40 C 0.00018(6) 0.13619(6) -0.04374(14) 0.0204(2) Uani 1 1 d . . .
H40 H -0.0081 0.1452 -0.1163 0.025 Uiso 1 1 calc R . .
C1S C 0.05182(15) 0.09621(12) 0.5740(3) 0.0477(7) Uani 1 1 d . A 1
H1S1 H 0.0521 0.1318 0.5899 0.057 Uiso 1 1 calc R A 1
H1S2 H 0.0452 0.0919 0.4951 0.057 Uiso 1 1 calc R A 1
Cl3 Cl 0.11033(4) 0.07090(4) 0.60584(8) 0.0597(2) Uani 1 1 d . A 1
Cl4 Cl 0.00472(4) 0.06786(5) 0.64965(13) 0.0748(3) Uani 1 1 d . A 1
C2S C 0.04597(14) 0.34850(18) 0.6488(4) 0.0468(8) Uani 0.800(3) 1 d P B 2
H2S1 H 0.0727 0.3528 0.5950 0.08(2) Uiso 0.800(3) 1 calc PR B 2
H2S2 H 0.0473 0.3142 0.6751 0.049(14) Uiso 0.800(3) 1 calc PR B 2
Cl5 Cl 0.05681(5) 0.38851(5) 0.76104(14) 0.0658(4) Uani 0.800(3) 1 d P B 2
Cl6 Cl -0.00939(6) 0.35766(6) 0.58394(15) 0.0823(6) Uani 0.800(3) 1 d P B 2
C3S C 0.0000 0.5000 0.8582(10) 0.056(2) Uani 0.528(6) 2 d SP . 3
Cl7 Cl -0.0065(2) 0.4413(3) 0.9226(6) 0.0683(18) Uani 0.264(3) 1 d P . 3
Cl8 Cl 0.0103(3) 0.5456(3) 0.9599(6) 0.077(2) Uani 0.264(3) 1 d P . 3

loop_
_atom_site_aniso_label
_atom_site_aniso_U_11
_atom_site_aniso_U_22
_atom_site_aniso_U_33
_atom_site_aniso_U_23
_atom_site_aniso_U_13
_atom_site_aniso_U_12
Co1 0.01399(6) 0.01420(6) 0.01233(6) -0.00094(5) -0.00161(5) -0.00119(5)
Co2 0.01212(6) 0.01113(5) 0.01129(6) -0.00024(4) -0.00143(4) -0.00035(4)
Co3 0.01484(7) 0.01548(7) 0.02449(9) -0.00116(6) -0.00044(6) 0.00007(6)
Cl1 0.02456(16) 0.02652(16) 0.01660(13) -0.00363(12) -0.00387(11) -0.00193(13)
Cl2 0.02661(16) 0.02617(16) 0.01651(13) -0.00374(12) -0.00385(12) -0.00032(13)
N1 0.0170(4) 0.0175(4) 0.0126(4) -0.0004(3) 0.0004(3) -0.0025(3)
N2 0.0131(4) 0.0157(4) 0.0129(4) -0.0003(3) -0.0006(3) 0.0004(3)
N3 0.0147(4) 0.0165(4) 0.0149(4) -0.0004(3) -0.0021(3) -0.0003(3)
N4 0.0158(4) 0.0144(4) 0.0160(4) -0.0023(3) -0.0007(3) -0.0005(3)
N5 0.0170(4) 0.0117(3) 0.0141(4) 0.0000(3) -0.0005(3) -0.0005(3)
N6 0.0199(5) 0.0197(4) 0.0156(4) -0.0027(4) -0.0025(4) 0.0024(4)
N7 0.0137(4) 0.0147(4) 0.0156(4) -0.0017(3) -0.0019(3) -0.0021(3)
N8 0.0123(3) 0.0133(4) 0.0144(4) -0.0013(3) -0.0018(3) -0.0004(3)
N9 0.0158(4) 0.0158(4) 0.0139(4) -0.0017(3) -0.0004(3) -0.0026(3)
N10 0.0178(4) 0.0161(4) 0.0138(4) 0.0006(3) -0.0036(3) 0.0006(3)
N11 0.0153(4) 0.0112(3) 0.0138(4) 0.0008(3) -0.0025(3) -0.0014(3)
N12 0.0136(4) 0.0171(4) 0.0148(4) -0.0020(3) -0.0021(3) -0.0012(3)
C1 0.0255(6) 0.0280(7) 0.0137(5) 0.0017(5) 0.0006(4) -0.0069(5)
C2 0.0285(8) 0.0476(12) 0.0177(6) 0.0044(7) 0.0039(6) -0.0111(8)
C3 0.0226(7) 0.0484(11) 0.0206(7) -0.0007(7) 0.0064(5) -0.0124(7)
C4 0.0166(5) 0.0315(7) 0.0185(6) -0.0008(5) 0.0030(4) -0.0050(5)
C5 0.0145(4) 0.0161(4) 0.0153(5) -0.0020(4) 0.0014(3) -0.0024(3)
C6 0.0115(4) 0.0159(4) 0.0152(5) -0.0003(3) -0.0015(3) -0.0001(3)
C7 0.0193(5) 0.0225(6) 0.0208(6) -0.0032(5) -0.0021(4) 0.0061(4)
C8 0.0248(7) 0.0309(8) 0.0294(8) -0.0030(6) -0.0056(6) 0.0121(6)
C9 0.0292(8) 0.0343(9) 0.0237(7) 0.0017(6) -0.0096(6) 0.0083(7)
C10 0.0254(6) 0.0250(6) 0.0170(6) -0.0004(5) -0.0056(5) 0.0031(5)
C11 0.0200(5) 0.0194(5) 0.0205(6) -0.0070(4) -0.0001(4) 0.0006(4)
C12 0.0256(7) 0.0182(6) 0.0319(8) -0.0090(6) -0.0005(6) 0.0037(5)
C13 0.0344(9) 0.0133(5) 0.0363(9) -0.0019(5) -0.0014(7) 0.0052(5)
C14 0.0316(8) 0.0145(5) 0.0255(7) 0.0024(5) 0.0000(6) 0.0024(5)
C15 0.0162(4) 0.0116(4) 0.0176(5) -0.0005(3) -0.0010(4) -0.0007(3)
C16 0.0182(5) 0.0131(4) 0.0147(5) 0.0013(3) -0.0016(4) -0.0002(3)
C17 0.0243(6) 0.0204(5) 0.0184(6) 0.0019(4) 0.0011(5) -0.0059(5)
C18 0.0272(7) 0.0311(8) 0.0221(7) 0.0051(6) 0.0043(6) -0.0051(6)
C19 0.0301(8) 0.0390(10) 0.0191(6) 0.0004(6) 0.0058(6) -0.0004(7)
C20 0.0248(7) 0.0326(8) 0.0181(6) -0.0050(6) 0.0004(5) 0.0035(6)
C21 0.0177(5) 0.0221(6) 0.0205(6) -0.0059(4) -0.0011(4) -0.0052(4)
C22 0.0174(5) 0.0292(7) 0.0251(7) -0.0042(5) -0.0030(5) -0.0083(5)
C23 0.0152(5) 0.0282(7) 0.0229(6) -0.0008(5) -0.0003(4) -0.0057(5)
C24 0.0130(4) 0.0238(6) 0.0186(5) -0.0013(4) 0.0011(4) -0.0029(4)
C25 0.0130(4) 0.0142(4) 0.0146(5) 0.0001(3) -0.0021(3) -0.0002(3)
C26 0.0135(4) 0.0137(4) 0.0148(4) -0.0003(3) 0.0008(3) -0.0006(3)
C27 0.0184(5) 0.0170(5) 0.0242(6) -0.0011(4) -0.0013(4) 0.0028(4)
C28 0.0236(6) 0.0159(5) 0.0306(8) -0.0017(5) 0.0038(5) 0.0031(4)
C29 0.0261(6) 0.0148(5) 0.0271(7) -0.0049(5) 0.0092(5) -0.0038(4)
C30 0.0221(5) 0.0163(5) 0.0177(5) -0.0038(4) 0.0033(4) -0.0057(4)
C31 0.0223(6) 0.0236(6) 0.0194(6) 0.0026(5) -0.0084(5) 0.0002(5)
C32 0.0313(8) 0.0266(7) 0.0282(8) 0.0070(6) -0.0129(7) 0.0035(6)
C33 0.0321(8) 0.0192(6) 0.0312(8) 0.0062(6) -0.0101(7) 0.0039(6)
C34 0.0249(6) 0.0148(5) 0.0245(6) 0.0031(4) -0.0066(5) 0.0023(4)
C35 0.0168(4) 0.0126(4) 0.0151(5) 0.0016(3) -0.0016(4) -0.0002(3)
C36 0.0132(4) 0.0130(4) 0.0152(4) -0.0014(3) 0.0001(3) -0.0005(3)
C37 0.0174(5) 0.0142(4) 0.0222(6) 0.0011(4) 0.0020(4) -0.0024(4)
C38 0.0165(5) 0.0166(5) 0.0313(7) -0.0010(5) 0.0022(5) -0.0036(4)
C39 0.0181(5) 0.0219(6) 0.0296(7) -0.0080(5) -0.0034(5) -0.0045(5)
C40 0.0158(5) 0.0254(6) 0.0202(6) -0.0058(5) -0.0021(4) -0.0031(4)
C1S 0.071(2) 0.0387(13) 0.0331(12) -0.0022(10) -0.0092(13) 0.0113(13)
Cl3 0.0638(5) 0.0728(6) 0.0423(4) 0.0032(4) 0.0017(4) 0.0120(5)
Cl4 0.0565(5) 0.0799(7) 0.0879(9) 0.0084(7) -0.0191(5) -0.0045(5)
C2S 0.0356(15) 0.058(2) 0.0466(19) 0.0097(17) 0.0004(13) 0.0014(14)
Cl5 0.0614(7) 0.0636(7) 0.0725(9) 0.0008(6) -0.0181(6) 0.0113(5)
Cl6 0.0699(8) 0.0839(10) 0.0930(11) -0.0292(8) -0.0479(8) 0.0344(7)
C3S 0.049(5) 0.065(6) 0.055(5) 0.000 0.000 -0.008(4)
Cl7 0.053(2) 0.075(4) 0.077(4) 0.039(3) -0.014(3) -0.003(2)
Cl8 0.075(3) 0.094(5) 0.061(4) -0.008(3) 0.003(3) 0.019(3)

loop_
_atom_type_symbol
_atom_type_description
_atom_type_scat_dispersion_real
_atom_type_scat_dispersion_imag
_atom_type_scat_source
C C 0.0033 0.0016 'International Tables Vol C Tables 4.2.6.8 and 6.1.1.4'
H H 0.0000 0.0000 'International Tables Vol C Tables 4.2.6.8 and 6.1.1.4'
N N 0.0061 0.0033 'International Tables Vol C Tables 4.2.6.8 and 6.1.1.4'
Cl Cl 0.1484 0.1585 'International Tables Vol C Tables 4.2.6.8 and 6.1.1.4'
Co Co 0.3494 0.9721 'International Tables Vol C Tables 4.2.6.8 and 6.1.1.4'

loop_
_geom_angle_atom_site_label_1
_geom_angle_atom_site_label_2
_geom_angle_atom_site_label_3
_geom_angle
_geom_angle_site_symmetry_1
_geom_angle_site_symmetry_3
N1 Co1 N10 90.08(5) . .
N1 Co1 N7 171.52(5) . .
N10 Co1 N7 88.60(5) . .
N1 Co1 N4 89.89(5) . .
N10 Co1 N4 170.80(5) . .
N7 Co1 N4 90.07(5) . .
N1 Co1 Co2 85.60(4) . .
N10 Co1 Co2 84.97(4) . .
N7 Co1 Co2 85.95(4) . .
N4 Co1 Co2 85.86(4) . .
N1 Co1 Cl1 93.87(4) . .
N10 Co1 Cl1 95.14(4) . .
N7 Co1 Cl1 94.58(4) . .
N4 Co1 Cl1 94.04(4) . .
Co2 Co1 Cl1 179.461(15) . .
N2 Co2 N5 90.31(5) . .
N2 Co2 N11 90.47(5) . .
N5 Co2 N11 178.98(5) . .
N2 Co2 N8 178.91(5) . .
N5 Co2 N8 89.12(5) . .
N11 Co2 N8 90.09(5) . .
N2 Co2 Co1 89.62(4) . .
N5 Co2 Co1 89.26(4) . .
N11 Co2 Co1 90.08(4) . .
N8 Co2 Co1 89.45(4) . .
N2 Co2 Co3 92.18(4) . .
N5 Co2 Co3 89.17(4) . .
N11 Co2 Co3 91.46(4) . .
N8 Co2 Co3 88.73(4) . .
Co1 Co2 Co3 177.619(11) . .
N9 Co3 N6 89.56(5) . .
N9 Co3 N3 162.83(5) . .
N6 Co3 N3 91.83(5) . .
N9 Co3 N12 84.08(5) . .
N6 Co3 N12 163.91(5) . .
N3 Co3 N12 90.01(5) . .
N9 Co3 Cl2 99.10(4) . .
N6 Co3 Cl2 97.09(4) . .
N3 Co3 Cl2 97.71(4) . .
N12 Co3 Cl2 98.50(4) . .
N9 Co3 Co2 82.47(3) . .
N6 Co3 Co2 82.58(4) . .
N3 Co3 Co2 80.75(3) . .
N12 Co3 Co2 81.94(3) . .
Cl2 Co3 Co2 178.404(16) . .
C1 N1 C5 119.19(13) . .
C1 N1 Co1 121.38(11) . .
C5 N1 Co1 119.42(10) . .
C5 N2 C6 124.37(12) . .
C5 N2 Co2 117.54(9) . .
C6 N2 Co2 118.08(9) . .
C10 N3 C6 118.65(13) . .
C10 N3 Co3 117.74(11) . .
C6 N3 Co3 123.54(9) . .
C11 N4 C15 119.20(13) . .
C11 N4 Co1 122.01(11) . .
C15 N4 Co1 118.78(9) . .
C15 N5 C16 123.56(12) . .
C15 N5 Co2 117.33(10) . .
C16 N5 Co2 118.90(9) . .
C20 N6 C16 118.61(15) . .
C20 N6 Co3 119.86(12) . .
C16 N6 Co3 121.23(11) . .
C21 N7 C25 118.94(12) . .
C21 N7 Co1 121.48(10) . .
C25 N7 Co1 119.55(9) . .
C25 N8 C26 123.58(11) . .
C25 N8 Co2 117.96(9) . .
C26 N8 Co2 118.28(9) . .
C30 N9 C26 119.32(13) . .
C30 N9 Co3 119.27(10) . .
C26 N9 Co3 120.98(9) . .
C31 N10 C35 118.92(13) . .
C31 N10 Co1 120.16(11) . .
C35 N10 Co1 120.65(9) . .
C35 N11 C36 123.29(11) . .
C35 N11 Co2 115.87(9) . .
C36 N11 Co2 120.18(9) . .
C40 N12 C36 118.64(13) . .
C40 N12 Co3 119.12(11) . .
C36 N12 Co3 122.03(9) . .
N1 C1 C2 122.77(17) . .
N1 C1 H1 118.6 . .
C2 C1 H1 118.6 . .
C1 C2 C3 118.91(17) . .
C1 C2 H2 120.5 . .
C3 C2 H2 120.5 . .
C4 C3 C2 119.26(17) . .
C4 C3 H3 120.4 . .
C2 C3 H3 120.4 . .
C3 C4 C5 120.05(17) . .
C3 C4 H4 120.0 . .
C5 C4 H4 120.0 . .
N2 C5 N1 115.32(12) . .
N2 C5 C4 124.82(14) . .
N1 C5 C4 119.62(14) . .
N3 C6 N2 115.82(12) . .
N3 C6 C7 120.39(13) . .
N2 C6 C7 123.66(13) . .
C8 C7 C6 119.82(16) . .
C8 C7 H7 120.1 . .
C6 C7 H7 120.1 . .
C7 C8 C9 119.57(16) . .
C7 C8 H8 120.2 . .
C9 C8 H8 120.2 . .
C10 C9 C8 118.13(17) . .
C10 C9 H9 120.9 . .
C8 C9 H9 120.9 . .
N3 C10 C9 123.38(17) . .
N3 C10 H10 118.3 . .
C9 C10 H10 118.3 . .
N4 C11 C12 123.42(17) . .
N4 C11 H11 118.3 . .
C12 C11 H11 118.3 . .
C11 C12 C13 117.97(16) . .
C11 C12 H12 121.0 . .
C13 C12 H12 121.0 . .
C14 C13 C12 119.88(16) . .
C14 C13 H13 120.1 . .
C12 C13 H13 120.1 . .
C13 C14 C15 119.40(17) . .
C13 C14 H14 120.3 . .
C15 C14 H14 120.3 . .
N5 C15 N4 116.05(12) . .
N5 C15 C14 123.80(14) . .
N4 C15 C14 119.96(14) . .
N6 C16 N5 115.61(13) . .
N6 C16 C17 120.21(14) . .
N5 C16 C17 123.93(13) . .
C18 C17 C16 120.12(16) . .
C18 C17 H17 119.9 . .
C16 C17 H17 119.9 . .
C17 C18 C19 119.47(17) . .
C17 C18 H18 120.3 . .
C19 C18 H18 120.3 . .
C20 C19 C18 117.69(17) . .
C20 C19 H19 121.2 . .
C18 C19 H19 121.2 . .
N6 C20 C19 123.84(18) . .
N6 C20 H20 118.1 . .
C19 C20 H20 118.1 . .
N7 C21 C22 122.78(15) . .
N7 C21 H21 118.6 . .
C22 C21 H21 118.6 . .
C21 C22 C23 118.70(14) . .
C21 C22 H22 120.7 . .
C23 C22 H22 120.7 . .
C24 C23 C22 119.42(15) . .
C24 C23 H23 120.3 . .
C22 C23 H23 120.3 . .
C23 C24 C25 119.72(15) . .
C23 C24 H24 120.1 . .
C25 C24 H24 120.1 . .
N8 C25 N7 115.52(12) . .
N8 C25 C24 123.97(13) . .
N7 C25 C24 120.34(12) . .
N9 C26 N8 115.79(12) . .
N9 C26 C27 120.16(13) . .
N8 C26 C27 123.72(13) . .
C28 C27 C26 119.69(15) . .
C28 C27 H27 120.2 . .
C26 C27 H27 120.2 . .
C27 C28 C29 119.24(16) . .
C27 C28 H28 120.4 . .
C29 C28 H28 120.4 . .
C30 C29 C28 118.54(14) . .
C30 C29 H29 120.7 . .
C28 C29 H29 120.7 . .
N9 C30 C29 123.05(15) . .
N9 C30 H30 118.5 . .
C29 C30 H30 118.5 . .
N10 C31 C32 123.62(16) . .
N10 C31 H31 118.2 . .
C32 C31 H31 118.2 . .
C31 C32 C33 118.10(16) . .
C31 C32 H32 121.0 . .
C33 C32 H32 121.0 . .
C34 C33 C32 119.25(16) . .
C34 C33 H33 120.4 . .
C32 C33 H33 120.4 . .
C33 C34 C35 120.31(16) . .
C33 C34 H34 119.8 . .
C35 C34 H34 119.8 . .
N11 C35 N10 115.02(11) . .
N11 C35 C34 124.92(13) . .
N10 C35 C34 119.72(13) . .
N12 C36 N11 116.33(12) . .
N12 C36 C37 120.15(12) . .
N11 C36 C37 123.45(13) . .
C38 C37 C36 119.65(15) . .
C38 C37 H37 120.2 . .
C36 C37 H37 120.2 . .
C37 C38 C39 119.36(15) . .
C37 C38 H38 120.3 . .
C39 C38 H38 120.3 . .
C40 C39 C38 118.35(14) . .
C40 C39 H39 120.8 . .
C38 C39 H39 120.8 . .
N12 C40 C39 123.56(16) . .
N12 C40 H40 118.2 . .
C39 C40 H40 118.2 . .
Cl4 C1S Cl3 111.53(17) . .
Cl4 C1S H1S1 109.3 . .
Cl3 C1S H1S1 109.3 . .
Cl4 C1S H1S2 109.3 . .
Cl3 C1S H1S2 109.3 . .
H1S1 C1S H1S2 108.0 . .
Cl6 C2S Cl5 114.4(3) . .
Cl6 C2S H2S1 108.7 . .
Cl5 C2S H2S1 108.7 . .
Cl6 C2S H2S2 108.7 . .
Cl5 C2S H2S2 108.7 . .
H2S1 C2S H2S2 107.6 . .
Cl8 C3S Cl8 91.2(7) . 2_565
Cl8 C3S Cl7 18.9(3) . 2_565
Cl8 C3S Cl7 109.2(7) 2_565 2_565
Cl8 C3S Cl7 109.2(7) . .
Cl8 C3S Cl7 18.9(3) 2_565 .
Cl7 C3S Cl7 127.7(9) 2_565 .
Cl8 Cl7 C3S 79.8(14) 2_565 .
Cl7 Cl8 C3S 81.3(13) 2_565 .

loop_
_geom_bond_atom_site_label_1
_geom_bond_atom_site_label_2
_geom_bond_distance
_geom_bond_site_symmetry_2
Co1 N1 1.9751(13) .
Co1 N10 1.9788(13) .
Co1 N7 1.9819(12) .
Co1 N4 1.9831(13) .
Co1 Co2 2.3016(3) .
Co1 Cl1 2.4371(4) .
Co2 N2 1.9088(12) .
Co2 N5 1.9115(11) .
Co2 N11 1.9141(11) .
Co2 N8 1.9170(11) .
Co2 Co3 2.4589(3) .
Co3 N9 2.0893(13) .
Co3 N6 2.0901(15) .
Co3 N3 2.1082(13) .
Co3 N12 2.1248(13) .
Co3 Cl2 2.3922(5) .
N1 C1 1.360(2) .
N1 C5 1.3739(19) .
N2 C5 1.3675(19) .
N2 C6 1.3677(18) .
N3 C10 1.360(2) .
N3 C6 1.3650(19) .
N4 C11 1.3506(19) .
N4 C15 1.365(2) .
N5 C15 1.3642(18) .
N5 C16 1.3708(19) .
N6 C20 1.356(2) .
N6 C16 1.3668(19) .
N7 C21 1.3642(18) .
N7 C25 1.3654(18) .
N8 C25 1.3640(17) .
N8 C26 1.3736(17) .
N9 C30 1.3531(19) .
N9 C26 1.3609(18) .
N10 C31 1.3549(19) .
N10 C35 1.3703(19) .
N11 C35 1.3692(18) .
N11 C36 1.3727(17) .
N12 C40 1.3536(19) .
N12 C36 1.3649(19) .
C1 C2 1.379(3) .
C1 H1 0.9500 .
C2 C3 1.400(3) .
C2 H2 0.9500 .
C3 C4 1.382(3) .
C3 H3 0.9500 .
C4 C5 1.421(2) .
C4 H4 0.9500 .
C6 C7 1.424(2) .
C7 C8 1.375(3) .
C7 H7 0.9500 .
C8 C9 1.407(3) .
C8 H8 0.9500 .
C9 C10 1.385(3) .
C9 H9 0.9500 .
C10 H10 0.9500 .
C11 C12 1.383(2) .
C11 H11 0.9500 .
C12 C13 1.403(3) .
C12 H12 0.9500 .
C13 C14 1.380(3) .
C13 H13 0.9500 .
C14 C15 1.427(2) .
C14 H14 0.9500 .
C16 C17 1.418(2) .
C17 C18 1.378(3) .
C17 H17 0.9500 .
C18 C19 1.408(3) .
C18 H18 0.9500 .
C19 C20 1.385(3) .
C19 H19 0.9500 .
C20 H20 0.9500 .
C21 C22 1.382(2) .
C21 H21 0.9500 .
C22 C23 1.400(3) .
C22 H22 0.9500 .
C23 C24 1.382(2) .
C23 H23 0.9500 .
C24 C25 1.4194(19) .
C24 H24 0.9500 .
C26 C27 1.418(2) .
C27 C28 1.385(2) .
C27 H27 0.9500 .
C28 C29 1.401(3) .
C28 H28 0.9500 .
C29 C30 1.379(2) .
C29 H29 0.9500 .
C30 H30 0.9500 .
C31 C32 1.376(3) .
C31 H31 0.9500 .
C32 C33 1.407(3) .
C32 H32 0.9500 .
C33 C34 1.378(2) .
C33 H33 0.9500 .
C34 C35 1.416(2) .
C34 H34 0.9500 .
C36 C37 1.4296(19) .
C37 C38 1.381(2) .
C37 H37 0.9500 .
C38 C39 1.399(3) .
C38 H38 0.9500 .
C39 C40 1.385(3) .
C39 H39 0.9500 .
C40 H40 0.9500 .
C1S Cl4 1.762(4) .
C1S Cl3 1.781(4) .
C1S H1S1 0.9900 .
C1S H1S2 0.9900 .
C2S Cl6 1.723(4) .
C2S Cl5 1.780(5) .
C2S H2S1 0.9900 .
C2S H2S2 0.9900 .
C3S Cl8 1.784(12) .
C3S Cl8 1.784(12) 2_565
C3S Cl7 1.792(8) 2_565
C3S Cl7 1.792(8) .
Cl7 Cl8 0.588(9) 2_565
Cl8 Cl7 0.588(9) 2_565

loop_
_geom_torsion_atom_site_label_1
_geom_torsion_atom_site_label_2
_geom_torsion_atom_site_label_3
_geom_torsion_atom_site_label_4
_geom_torsion
_geom_torsion_site_symmetry_1
_geom_torsion_site_symmetry_4
N1 Co1 Co2 N2 26.56(5) . .
N10 Co1 Co2 N2 117.03(5) . .
N7 Co1 Co2 N2 -154.03(5) . .
N4 Co1 Co2 N2 -63.66(5) . .
Cl1 Co1 Co2 N2 15.8(15) . .
N1 Co1 Co2 N5 116.87(5) . .
N10 Co1 Co2 N5 -152.66(5) . .
N7 Co1 Co2 N5 -63.71(5) . .
N4 Co1 Co2 N5 26.66(5) . .
Cl1 Co1 Co2 N5 106.1(15) . .
N1 Co1 Co2 N11 -63.91(5) . .
N10 Co1 Co2 N11 26.56(5) . .
N7 Co1 Co2 N11 115.50(5) . .
N4 Co1 Co2 N11 -154.13(5) . .
Cl1 Co1 Co2 N11 -74.7(15) . .
N1 Co1 Co2 N8 -154.01(5) . .
N10 Co1 Co2 N8 -63.53(5) . .
N7 Co1 Co2 N8 25.41(5) . .
N4 Co1 Co2 N8 115.78(5) . .
Cl1 Co1 Co2 N8 -165(27) . .
N1 Co1 Co2 Co3 165.7(3) . .
N10 Co1 Co2 Co3 -103.8(3) . .
N7 Co1 Co2 Co3 -14.9(3) . .
N4 Co1 Co2 Co3 75.5(3) . .
Cl1 Co1 Co2 Co3 155(10) . .
N2 Co2 Co3 N9 -155.47(5) . .
N5 Co2 Co3 N9 114.25(5) . .
N11 Co2 Co3 N9 -64.95(5) . .
N8 Co2 Co3 N9 25.12(5) . .
Co1 Co2 Co3 N9 65.4(3) . .
N2 Co2 Co3 N6 113.99(5) . .
N5 Co2 Co3 N6 23.71(5) . .
N11 Co2 Co3 N6 -155.48(5) . .
N8 Co2 Co3 N6 -65.42(5) . .
Co1 Co2 Co3 N6 -25.1(3) . .
N2 Co2 Co3 N3 20.91(5) . .
N5 Co2 Co3 N3 -69.37(5) . .
N11 Co2 Co3 N3 111.43(5) . .
N8 Co2 Co3 N3 -158.51(5) . .
Co1 Co2 Co3 N3 -118.2(3) . .
N2 Co2 Co3 N12 -70.43(5) . .
N5 Co2 Co3 N12 -160.70(5) . .
N11 Co2 Co3 N12 20.10(5) . .
N8 Co2 Co3 N12 110.16(5) . .
Co1 Co2 Co3 N12 150.5(3) . .
N2 Co2 Co3 Cl2 35.7(6) . .
N5 Co2 Co3 Cl2 -54.6(6) . .
N11 Co2 Co3 Cl2 126.2(6) . .
N8 Co2 Co3 Cl2 -143.7(6) . .
Co1 Co2 Co3 Cl2 -103.4(6) . .
N10 Co1 N1 C1 67.72(13) . .
N7 Co1 N1 C1 148.7(3) . .
N4 Co1 N1 C1 -121.48(13) . .
Co2 Co1 N1 C1 152.66(13) . .
Cl1 Co1 N1 C1 -27.44(13) . .
N10 Co1 N1 C5 -112.09(11) . .
N7 Co1 N1 C5 -31.1(4) . .
N4 Co1 N1 C5 58.71(11) . .
Co2 Co1 N1 C5 -27.14(10) . .
Cl1 Co1 N1 C5 152.76(10) . .
N5 Co2 N2 C5 -122.03(11) . .
N11 Co2 N2 C5 57.30(10) . .
N8 Co2 N2 C5 -64(3) . .
Co1 Co2 N2 C5 -32.78(10) . .
Co3 Co2 N2 C5 148.78(10) . .
N5 Co2 N2 C6 56.80(11) . .
N11 Co2 N2 C6 -123.86(10) . .
N8 Co2 N2 C6 115(3) . .
Co1 Co2 N2 C6 146.06(10) . .
Co3 Co2 N2 C6 -32.38(10) . .
N9 Co3 N3 C10 172.68(15) . .
N6 Co3 N3 C10 78.25(12) . .
N12 Co3 N3 C10 -117.74(12) . .
Cl2 Co3 N3 C10 -19.16(12) . .
Co2 Co3 N3 C10 160.43(12) . .
N9 Co3 N3 C6 -4.1(2) . .
N6 Co3 N3 C6 -98.54(11) . .
N12 Co3 N3 C6 65.47(11) . .
Cl2 Co3 N3 C6 164.06(10) . .
Co2 Co3 N3 C6 -16.35(10) . .
N1 Co1 N4 C11 67.20(12) . .
N10 Co1 N4 C11 157.1(3) . .
N7 Co1 N4 C11 -121.28(12) . .
Co2 Co1 N4 C11 152.79(12) . .
Cl1 Co1 N4 C11 -26.68(12) . .
N1 Co1 N4 C15 -112.14(11) . .
N10 Co1 N4 C15 -22.3(4) . .
N7 Co1 N4 C15 59.39(11) . .
Co2 Co1 N4 C15 -26.54(10) . .
Cl1 Co1 N4 C15 153.99(10) . .
N2 Co2 N5 C15 56.11(11) . .
N11 Co2 N5 C15 -83(3) . .
N8 Co2 N5 C15 -122.96(11) . .
Co1 Co2 N5 C15 -33.50(10) . .
Co3 Co2 N5 C15 148.29(10) . .
N2 Co2 N5 C16 -128.90(11) . .
N11 Co2 N5 C16 92(3) . .
N8 Co2 N5 C16 52.03(11) . .
Co1 Co2 N5 C16 141.49(10) . .
Co3 Co2 N5 C16 -36.72(10) . .
N9 Co3 N6 C20 72.62(13) . .
N3 Co3 N6 C20 -124.49(13) . .
N12 Co3 N6 C20 139.12(18) . .
Cl2 Co3 N6 C20 -26.49(13) . .
Co2 Co3 N6 C20 155.08(13) . .
N9 Co3 N6 C16 -101.04(12) . .
N3 Co3 N6 C16 61.84(12) . .
N12 Co3 N6 C16 -34.6(3) . .
Cl2 Co3 N6 C16 159.84(11) . .
Co2 Co3 N6 C16 -18.58(11) . .
N1 Co1 N7 C21 160.0(3) . .
N10 Co1 N7 C21 -118.91(13) . .
N4 Co1 N7 C21 70.19(13) . .
Co2 Co1 N7 C21 156.04(12) . .
Cl1 Co1 N7 C21 -23.87(13) . .
N1 Co1 N7 C25 -21.9(4) . .
N10 Co1 N7 C25 59.18(11) . .
N4 Co1 N7 C25 -111.72(11) . .
Co2 Co1 N7 C25 -25.87(10) . .
Cl1 Co1 N7 C25 154.22(10) . .
N2 Co2 N8 C25 -1(3) . .
N5 Co2 N8 C25 57.41(11) . .
N11 Co2 N8 C25 -121.94(11) . .
Co1 Co2 N8 C25 -31.86(10) . .
Co3 Co2 N8 C25 146.60(10) . .
N2 Co2 N8 C26 175(93) . .
N5 Co2 N8 C26 -127.30(10) . .
N11 Co2 N8 C26 53.35(10) . .
Co1 Co2 N8 C26 143.43(10) . .
Co3 Co2 N8 C26 -38.11(10) . .
N6 Co3 N9 C30 -125.35(11) . .
N3 Co3 N9 C30 139.88(16) . .
N12 Co3 N9 C30 69.46(11) . .
Cl2 Co3 N9 C30 -28.24(11) . .
Co2 Co3 N9 C30 152.08(11) . .
N6 Co3 N9 C26 62.27(11) . .
N3 Co3 N9 C26 -32.5(2) . .
N12 Co3 N9 C26 -102.92(11) . .
Cl2 Co3 N9 C26 159.38(10) . .
Co2 Co3 N9 C26 -20.30(10) . .
N1 Co1 N10 C31 -124.15(13) . .
N7 Co1 N10 C31 64.22(13) . .
N4 Co1 N10 C31 146.0(3) . .
Co2 Co1 N10 C31 150.28(13) . .
Cl1 Co1 N10 C31 -30.26(13) . .
N1 Co1 N10 C35 61.85(12) . .
N7 Co1 N10 C35 -109.77(12) . .
N4 Co1 N10 C35 -28.0(4) . .
Co2 Co1 N10 C35 -23.72(11) . .
Cl1 Co1 N10 C35 155.75(11) . .
N2 Co2 N11 C35 -125.74(11) . .
N5 Co2 N11 C35 14(3) . .
N8 Co2 N11 C35 53.33(11) . .
Co1 Co2 N11 C35 -36.12(10) . .
Co3 Co2 N11 C35 142.07(10) . .
N2 Co2 N11 C36 63.31(11) . .
N5 Co2 N11 C36 -157(3) . .
N8 Co2 N11 C36 -117.62(11) . .
Co1 Co2 N11 C36 152.93(10) . .
Co3 Co2 N11 C36 -28.89(10) . .
N9 Co3 N12 C40 -109.95(12) . .
N6 Co3 N12 C40 -177.16(17) . .
N3 Co3 N12 C40 86.19(12) . .
Cl2 Co3 N12 C40 -11.60(12) . .
Co2 Co3 N12 C40 166.85(12) . .
N9 Co3 N12 C36 64.79(11) . .
N6 Co3 N12 C36 -2.4(3) . .
N3 Co3 N12 C36 -99.06(11) . .
Cl2 Co3 N12 C36 163.14(10) . .
Co2 Co3 N12 C36 -18.41(10) . .
C5 N1 C1 C2 -3.7(3) . .
Co1 N1 C1 C2 176.52(17) . .
N1 C1 C2 C3 0.1(4) . .
C1 C2 C3 C4 1.9(4) . .
C2 C3 C4 C5 -0.3(3) . .
C6 N2 C5 N1 -159.12(13) . .
Co2 N2 C5 N1 19.63(16) . .
C6 N2 C5 C4 26.5(2) . .
Co2 N2 C5 C4 -154.73(13) . .
C1 N1 C5 N2 -169.47(14) . .
Co1 N1 C5 N2 10.34(17) . .
C1 N1 C5 C4 5.2(2) . .
Co1 N1 C5 C4 -174.98(12) . .
C3 C4 C5 N2 170.83(18) . .
C3 C4 C5 N1 -3.3(3) . .
C10 N3 C6 N2 -178.16(14) . .
Co3 N3 C6 N2 -1.41(17) . .
C10 N3 C6 C7 -2.1(2) . .
Co3 N3 C6 C7 174.66(11) . .
C5 N2 C6 N3 -154.81(13) . .
Co2 N2 C6 N3 26.44(16) . .
C5 N2 C6 C7 29.3(2) . .
Co2 N2 C6 C7 -149.48(12) . .
N3 C6 C7 C8 2.6(3) . .
N2 C6 C7 C8 178.37(17) . .
C6 C7 C8 C9 -0.9(3) . .
C7 C8 C9 C10 -1.2(3) . .
C6 N3 C10 C9 -0.1(3) . .
Co3 N3 C10 C9 -177.03(16) . .
C8 C9 C10 N3 1.7(3) . .
C15 N4 C11 C12 -4.7(2) . .
Co1 N4 C11 C12 175.92(13) . .
N4 C11 C12 C13 2.1(3) . .
C11 C12 C13 C14 0.4(3) . .
C12 C13 C14 C15 -0.2(3) . .
C16 N5 C15 N4 -153.78(13) . .
Co2 N5 C15 N4 20.96(16) . .
C16 N5 C15 C14 31.3(2) . .
Co2 N5 C15 C14 -153.94(13) . .
C11 N4 C15 N5 -170.31(13) . .
Co1 N4 C15 N5 9.04(17) . .
C11 N4 C15 C14 4.8(2) . .
Co1 N4 C15 C14 -175.85(12) . .
C13 C14 C15 N5 172.30(17) . .
C13 C14 C15 N4 -2.4(3) . .
C20 N6 C16 N5 -175.24(14) . .
Co3 N6 C16 N5 -1.49(17) . .
C20 N6 C16 C17 -0.8(2) . .
Co3 N6 C16 C17 172.99(12) . .
C15 N5 C16 N6 -154.91(13) . .
Co2 N5 C16 N6 30.43(16) . .
C15 N5 C16 C17 30.8(2) . .
Co2 N5 C16 C17 -143.82(13) . .
N6 C16 C17 C18 1.5(3) . .
N5 C16 C17 C18 175.46(16) . .
C16 C17 C18 C19 -0.2(3) . .
C17 C18 C19 C20 -1.8(3) . .
C16 N6 C20 C19 -1.3(3) . .
Co3 N6 C20 C19 -175.14(16) . .
C18 C19 C20 N6 2.6(3) . .
C25 N7 C21 C22 -2.9(3) . .
Co1 N7 C21 C22 175.25(15) . .
N7 C21 C22 C23 0.4(3) . .
C21 C22 C23 C24 2.0(3) . .
C22 C23 C24 C25 -1.8(3) . .
C26 N8 C25 N7 -155.52(13) . .
Co2 N8 C25 N7 19.50(16) . .
C26 N8 C25 C24 29.2(2) . .
Co2 N8 C25 C24 -155.78(12) . .
C21 N7 C25 N8 -172.50(13) . .
Co1 N7 C25 N8 9.36(16) . .
C21 N7 C25 C24 3.0(2) . .
Co1 N7 C25 C24 -175.17(11) . .
C23 C24 C25 N8 174.39(15) . .
C23 C24 C25 N7 -0.7(2) . .
C30 N9 C26 N8 -172.87(12) . .
Co3 N9 C26 N8 -0.49(16) . .
C30 N9 C26 C27 0.8(2) . .
Co3 N9 C26 C27 173.14(11) . .
C25 N8 C26 N9 -154.01(13) . .
Co2 N8 C26 N9 30.98(16) . .
C25 N8 C26 C27 32.6(2) . .
Co2 N8 C26 C27 -142.40(12) . .
N9 C26 C27 C28 -0.7(2) . .
N8 C26 C27 C28 172.44(15) . .
C26 C27 C28 C29 0.5(3) . .
C27 C28 C29 C30 -0.4(3) . .
C26 N9 C30 C29 -0.7(2) . .
Co3 N9 C30 C29 -173.19(12) . .
C28 C29 C30 N9 0.5(2) . .
C35 N10 C31 C32 -2.7(3) . .
Co1 N10 C31 C32 -176.80(17) . .
N10 C31 C32 C33 0.4(3) . .
C31 C32 C33 C34 1.3(3) . .
C32 C33 C34 C35 -0.7(3) . .
C36 N11 C35 N10 -163.38(13) . .
Co2 N11 C35 N10 25.97(16) . .
C36 N11 C35 C34 23.4(2) . .
Co2 N11 C35 C34 -147.26(14) . .
C31 N10 C35 N11 -170.40(14) . .
Co1 N10 C35 N11 3.66(17) . .
C31 N10 C35 C34 3.2(2) . .
Co1 N10 C35 C34 177.28(12) . .
C33 C34 C35 N11 171.39(18) . .
C33 C34 C35 N10 -1.5(3) . .
C40 N12 C36 N11 178.52(13) . .
Co3 N12 C36 N11 3.75(16) . .
C40 N12 C36 C37 -4.3(2) . .
Co3 N12 C36 C37 -179.06(10) . .
C35 N11 C36 N12 -149.44(13) . .
Co2 N11 C36 N12 20.82(16) . .
C35 N11 C36 C37 33.5(2) . .
Co2 N11 C36 C37 -156.26(11) . .
N12 C36 C37 C38 5.6(2) . .
N11 C36 C37 C38 -177.39(14) . .
C36 C37 C38 C39 -2.1(2) . .
C37 C38 C39 C40 -2.6(2) . .
C36 N12 C40 C39 -0.6(2) . .
Co3 N12 C40 C39 174.36(13) . .
C38 C39 C40 N12 4.1(3) . .
Cl8 C3S Cl7 Cl8 19.2(18) . 2_565
Cl7 C3S Cl7 Cl8 14.4(13) 2_565 2_565
Cl8 C3S Cl8 Cl7 -161.9(16) 2_565 2_565
Cl7 C3S Cl8 Cl7 -168.0(11) . 2_565
